data_4514812
loop_
_publ_author_name
'Luo, Youran'
'Guti\'errez-Bonet, \'Alvaro'
'Matsui, Jennifer K.'
'Rotella, Madeline E.'
'Dykstra, Ryan'
'Gutierrez, Osvaldo'
'Molander, Gary A.'

_publ_section_title
;
 Oxa- and Azabenzonorbornadienes as Electrophilic Partners under
 Photoredox/Nickel Dual Catalysis
;
_journal_issue 9
_journal_name_full 'ACS Catalysis'
_journal_page_first 8835
_journal_paper_doi 10.1021/acscatal.9b02458
_journal_volume 9
_journal_year 2019
_chemical_formula_moiety 'C21 H29 N O2'
_chemical_formula_sum 'C21 H29 N O2'
_chemical_formula_weight 327.45
_space_group_crystal_system monoclinic
_space_group_IT_number 4
_space_group_name_Hall 'P 2yb'
_space_group_name_H-M_alt 'P 1 21 1'
_symmetry_space_group_name_Hall 'P 2yb'
_symmetry_space_group_name_H-M 'P 1 21 1'
_atom_sites_solution_hydrogens geom
_atom_sites_solution_primary direct
_audit_creation_date 2018-05-18
_audit_creation_method
;
Olex2 1.2
(compiled 2018.04.26 svn.r3504 for OlexSys, GUI svn.r5492)
;
_cell_angle_alpha 90
_cell_angle_beta 90.056(7)
_cell_angle_gamma 90
_cell_formula_units_Z 4
_cell_length_a 5.5974(5)
_cell_length_b 16.9126(19)
_cell_length_c 19.3211(17)
_cell_measurement_reflns_used 7810
_cell_measurement_temperature 100
_cell_measurement_theta_max 25.08
_cell_measurement_theta_min 2.43
_cell_volume 1829.1(3)
_computing_cell_refinement 'Bruker SAINT v8.34A'
_computing_data_collection 'Bruker APEX2 v2014.11-0'
_computing_data_reduction 'Bruker SAINT v8.34A'
_computing_publication_material 'Olex2 (Dolomanov et al., 2009)'
_computing_structure_refinement 'ShelXL (Sheldrick, 2015)'
_computing_structure_solution 'ShelXS-97 (Sheldrick, 2008)'
_diffrn_ambient_temperature 100
_diffrn_measured_fraction_theta_full 0.999
_diffrn_measured_fraction_theta_max 0.998
_diffrn_measurement_device 'CCD area detector'
_diffrn_measurement_device_type 'Bruker APEXII'
_diffrn_measurement_method '\w and \f scans'
_diffrn_radiation_monochromator graphite
_diffrn_radiation_type MoK\a
_diffrn_radiation_wavelength 0.71073
_diffrn_reflns_av_R_equivalents 0.1184
_diffrn_reflns_av_unetI/netI 0.1101
_diffrn_reflns_Laue_measured_fraction_full 0.999
_diffrn_reflns_Laue_measured_fraction_max 0.998
_diffrn_reflns_limit_h_max 6
_diffrn_reflns_limit_h_min -6
_diffrn_reflns_limit_k_max 20
_diffrn_reflns_limit_k_min -19
_diffrn_reflns_limit_l_max 23
_diffrn_reflns_limit_l_min -23
_diffrn_reflns_number 25975
_diffrn_reflns_point_group_measured_fraction_full 0.983
_diffrn_reflns_point_group_measured_fraction_max 0.981
_diffrn_reflns_theta_full 25.242
_diffrn_reflns_theta_max 25.381
_diffrn_reflns_theta_min 1.054
_diffrn_source 'sealed tube'
_exptl_absorpt_coefficient_mu 0.075
_exptl_absorpt_correction_T_max 0.7452
_exptl_absorpt_correction_T_min 0.4294
_exptl_absorpt_correction_type multi-scan
_exptl_absorpt_process_details 'SADABS v2014/4'
_exptl_crystal_colour colourless
_exptl_crystal_density_diffrn 1.189
_exptl_crystal_description plate
_exptl_crystal_F_000 712
_exptl_crystal_size_max 0.25
_exptl_crystal_size_mid 0.12
_exptl_crystal_size_min 0.03
_refine_diff_density_max 0.207
_refine_diff_density_min -0.244
_refine_diff_density_rms 0.050
_refine_ls_extinction_method none
_refine_ls_goodness_of_fit_ref 0.939
_refine_ls_hydrogen_treatment constr
_refine_ls_matrix_type full
_refine_ls_number_parameters 439
_refine_ls_number_reflns 6596
_refine_ls_number_restraints 1
_refine_ls_restrained_S_all 0.939
_refine_ls_R_factor_all 0.0921
_refine_ls_R_factor_gt 0.0544
_refine_ls_shift/su_max 0.001
_refine_ls_shift/su_mean 0.000
_refine_ls_structure_factor_coef Fsqd
_refine_ls_weighting_details 'w=1/[\s^2^(Fo^2^)+(0.0496P)^2^] where P=(Fo^2^+2Fc^2^)/3'
_refine_ls_weighting_scheme calc
_refine_ls_wR_factor_gt 0.1143
_refine_ls_wR_factor_ref 0.1299
_reflns_Friedel_coverage 0.897
_reflns_Friedel_fraction_full 0.966
_reflns_Friedel_fraction_max 0.963
_reflns_number_gt 4372
_reflns_number_total 6596
_reflns_threshold_expression 'I > 2\s(I)'
_cod_data_source_file cs9b02458_si_002.cif
_cod_data_source_block 9238
_cod_database_code 4514812
_shelx_shelxl_version_number 2017/1
_shelx_estimated_absorpt_t_max 0.998
_shelx_estimated_absorpt_t_min 0.981

loop_
_space_group_symop_operation_xyz
'x, y, z'
'-x, y+1/2, -z'

loop_
_atom_site_label
_atom_site_type_symbol
_atom_site_fract_x
_atom_site_fract_y
_atom_site_fract_z
_atom_site_U_iso_or_equiv
_atom_site_adp_type
_atom_site_occupancy
_atom_site_site_symmetry_order
_atom_site_calc_flag
_atom_site_refinement_flags_posn
C1 C 0.6625(8) 0.4242(3) 0.4346(2) 0.0242(12) Uani 1 1 d .
H1 H 0.837723 0.435266 0.431705 0.029 Uiso 1 1 calc R
C2 C 0.6305(8) 0.3353(3) 0.4247(2) 0.0258(11) Uani 1 1 d .
C3 C 0.7952(8) 0.2808(3) 0.4518(2) 0.0278(12) Uani 1 1 d .
H3 H 0.931908 0.299642 0.475937 0.033 Uiso 1 1 calc R
C4 C 0.7620(9) 0.2007(3) 0.4441(2) 0.0302(12) Uani 1 1 d .
H4 H 0.876633 0.164979 0.462544 0.036 Uiso 1 1 calc R
C5 C 0.5615(8) 0.1713(3) 0.4095(2) 0.0306(12) Uani 1 1 d .
H5 H 0.539872 0.116040 0.403589 0.037 Uiso 1 1 calc R
C6 C 0.3945(9) 0.2246(3) 0.3840(2) 0.0300(13) Uani 1 1 d .
H6 H 0.256116 0.205271 0.361094 0.036 Uiso 1 1 calc R
C7 C 0.4256(8) 0.3052(3) 0.3912(2) 0.0244(11) Uani 1 1 d .
C8 C 0.2494(8) 0.3624(3) 0.3652(2) 0.0275(12) Uani 1 1 d .
H8 H 0.096059 0.343905 0.351675 0.033 Uiso 1 1 calc R
C9 C 0.2974(8) 0.4389(3) 0.3599(2) 0.0276(12) Uani 1 1 d .
H9 H 0.174407 0.473699 0.345034 0.033 Uiso 1 1 calc R
C10 C 0.5400(8) 0.4728(3) 0.3766(2) 0.0246(11) Uani 1 1 d .
H10 H 0.639196 0.464289 0.334213 0.029 Uiso 1 1 calc R
C11 C 0.5358(8) 0.5623(3) 0.3882(2) 0.0241(11) Uani 1 1 d .
H11 H 0.421083 0.573734 0.426598 0.029 Uiso 1 1 calc R
C12 C 0.4468(8) 0.6052(3) 0.3229(2) 0.0304(12) Uani 1 1 d .
H12a H 0.555419 0.592538 0.283993 0.036 Uiso 1 1 calc R
H12b H 0.286336 0.584826 0.310777 0.036 Uiso 1 1 calc R
C13 C 0.4327(9) 0.6941(3) 0.3305(3) 0.0356(13) Uani 1 1 d .
H13a H 0.309921 0.707512 0.365443 0.043 Uiso 1 1 calc R
H13b H 0.383322 0.717745 0.285853 0.043 Uiso 1 1 calc R
C14 C 0.6718(9) 0.7291(3) 0.3525(3) 0.0343(13) Uani 1 1 d .
H14a H 0.652142 0.786163 0.362508 0.041 Uiso 1 1 calc R
H14b H 0.788500 0.723581 0.314358 0.041 Uiso 1 1 calc R
C15 C 0.7661(9) 0.6869(3) 0.4170(2) 0.0315(13) Uani 1 1 d .
H15a H 0.927845 0.707103 0.427833 0.038 Uiso 1 1 calc R
H15b H 0.660993 0.699375 0.456661 0.038 Uiso 1 1 calc R
C16 C 0.7781(8) 0.5976(3) 0.4079(2) 0.0288(12) Uani 1 1 d .
H16a H 0.833750 0.573263 0.451666 0.035 Uiso 1 1 calc R
H16b H 0.895925 0.584764 0.371446 0.035 Uiso 1 1 calc R
C17 C 0.7496(9) 0.4541(3) 0.5556(2) 0.0317(13) Uani 1 1 d .
C18 C 0.7837(8) 0.4695(3) 0.6812(2) 0.0280(12) Uani 1 1 d .
C19 C 0.9002(12) 0.3895(4) 0.6921(3) 0.0564(19) Uani 1 1 d .
H19a H 0.988256 0.389697 0.736005 0.085 Uiso 1 1 calc GR
H19b H 1.010767 0.378665 0.654007 0.085 Uiso 1 1 calc GR
H19c H 0.776804 0.348407 0.693500 0.085 Uiso 1 1 calc GR
C20 C 0.5978(9) 0.4866(5) 0.7344(3) 0.056(2) Uani 1 1 d .
H20a H 0.471614 0.446560 0.731803 0.084 Uiso 1 1 calc GR
H20b H 0.529012 0.539009 0.725892 0.084 Uiso 1 1 calc GR
H20c H 0.670706 0.485519 0.780550 0.084 Uiso 1 1 calc GR
C21 C 0.9659(10) 0.5354(4) 0.6789(3) 0.0409(14) Uani 1 1 d .
H21a H 1.030250 0.544217 0.725438 0.061 Uiso 1 1 calc GR
H21b H 0.889554 0.583933 0.662228 0.061 Uiso 1 1 calc GR
H21c H 1.096004 0.520681 0.647526 0.061 Uiso 1 1 calc GR
N1 N 0.5847(7) 0.4476(3) 0.50392(18) 0.0276(10) Uani 1 1 d .
H1a H 0.432964 0.457381 0.512161 0.033 Uiso 1 1 calc R
O1 O 0.9644(6) 0.4485(3) 0.54643(17) 0.0415(11) Uani 1 1 d .
O2 O 0.6416(5) 0.4673(2) 0.61624(15) 0.0295(8) Uani 1 1 d .
C1' C 0.1621(8) 0.8051(3) 0.0656(2) 0.0255(12) Uani 1 1 d .
H1' H 0.337363 0.794110 0.068757 0.031 Uiso 1 1 calc R
C2' C 0.1296(8) 0.8936(3) 0.0753(2) 0.0238(11) Uani 1 1 d .
C3' C 0.2948(8) 0.9467(3) 0.0483(2) 0.0273(12) Uani 1 1 d .
H3' H 0.430676 0.927329 0.024278 0.033 Uiso 1 1 calc R
C4' C 0.2637(9) 1.0278(3) 0.0560(2) 0.0305(12) Uani 1 1 d .
H4' H 0.379513 1.063366 0.038035 0.037 Uiso 1 1 calc R
C5' C 0.0627(9) 1.0569(3) 0.0899(2) 0.0311(13) Uani 1 1 d .
H5' H 0.040816 1.112270 0.095500 0.037 Uiso 1 1 calc R
C6' C -0.1051(8) 1.0042(3) 0.1155(2) 0.0279(13) Uani 1 1 d .
H6' H -0.243911 1.023936 0.137854 0.033 Uiso 1 1 calc R
C7' C -0.0738(8) 0.9226(3) 0.1089(2) 0.0243(12) Uani 1 1 d .
C8' C -0.2505(8) 0.8670(3) 0.1346(2) 0.0266(12) Uani 1 1 d .
H8' H -0.403196 0.886102 0.148066 0.032 Uiso 1 1 calc R
C9' C -0.2036(8) 0.7896(3) 0.1399(2) 0.0278(12) Uani 1 1 d .
H9' H -0.326339 0.754698 0.154667 0.033 Uiso 1 1 calc R
C10' C 0.0403(8) 0.7564(3) 0.1229(2) 0.0255(11) Uani 1 1 d .
H10' H 0.139221 0.765115 0.165341 0.031 Uiso 1 1 calc R
C11' C 0.0345(8) 0.6659(3) 0.1122(2) 0.0268(12) Uani 1 1 d .
H11' H -0.081558 0.654268 0.074171 0.032 Uiso 1 1 calc R
C12' C -0.0533(9) 0.6242(3) 0.1776(2) 0.0327(13) Uani 1 1 d .
H12a' H 0.055238 0.637259 0.216419 0.039 Uiso 1 1 calc R
H12b' H -0.214210 0.644387 0.189454 0.039 Uiso 1 1 calc R
C13' C -0.0654(9) 0.5347(3) 0.1696(3) 0.0342(13) Uani 1 1 d .
H13a' H -0.113368 0.510739 0.214208 0.041 Uiso 1 1 calc R
H13b' H -0.188827 0.521137 0.134777 0.041 Uiso 1 1 calc R
C14' C 0.1721(9) 0.5002(3) 0.1472(2) 0.0345(13) Uani 1 1 d .
H14a' H 0.289682 0.506405 0.185143 0.041 Uiso 1 1 calc R
H14b' H 0.152707 0.442922 0.138105 0.041 Uiso 1 1 calc R
C15' C 0.2650(9) 0.5401(3) 0.0832(3) 0.0324(13) Uani 1 1 d .
H15a' H 0.159595 0.527086 0.043592 0.039 Uiso 1 1 calc R
H15b' H 0.426645 0.519714 0.072621 0.039 Uiso 1 1 calc R
C16' C 0.2769(8) 0.6308(3) 0.0916(2) 0.0285(12) Uani 1 1 d .
H16a' H 0.396767 0.644135 0.127472 0.034 Uiso 1 1 calc R
H16b' H 0.329625 0.654831 0.047454 0.034 Uiso 1 1 calc R
C17' C 0.2498(8) 0.7750(3) -0.0549(2) 0.0290(12) Uani 1 1 d .
C18' C 0.2851(8) 0.7599(3) -0.1805(2) 0.0279(12) Uani 1 1 d .
C19' C 0.3977(12) 0.8388(4) -0.1924(3) 0.0553(17) Uani 1 1 d .
H19a' H 0.478055 0.839078 -0.237389 0.083 Uiso 1 1 calc GR
H19b' H 0.514654 0.849354 -0.155726 0.083 Uiso 1 1 calc GR
H19c' H 0.274103 0.879896 -0.191700 0.083 Uiso 1 1 calc GR
C20' C 0.0975(10) 0.7421(5) -0.2352(3) 0.058(2) Uani 1 1 d .
H20a' H -0.020314 0.784955 -0.236284 0.087 Uiso 1 1 calc GR
H20b' H 0.017378 0.692216 -0.223970 0.087 Uiso 1 1 calc GR
H20c' H 0.174393 0.737673 -0.280566 0.087 Uiso 1 1 calc GR
C21' C 0.4658(9) 0.6934(4) -0.1792(3) 0.0387(13) Uani 1 1 d .
H21a' H 0.535379 0.687004 -0.225369 0.058 Uiso 1 1 calc GR
H21b' H 0.386601 0.644234 -0.165402 0.058 Uiso 1 1 calc GR
H21c' H 0.592467 0.706033 -0.145920 0.058 Uiso 1 1 calc GR
N1' N 0.0848(6) 0.7811(3) -0.00430(18) 0.0269(10) Uani 1 1 d .
H1'a H -0.066537 0.770966 -0.012880 0.032 Uiso 1 1 calc R
O1' O 0.4648(6) 0.7800(3) -0.04678(17) 0.0414(10) Uani 1 1 d .
O2' O 0.1417(5) 0.7614(2) -0.11636(15) 0.0292(8) Uani 1 1 d .

loop_
_atom_site_aniso_label
_atom_site_aniso_U_11
_atom_site_aniso_U_22
_atom_site_aniso_U_33
_atom_site_aniso_U_23
_atom_site_aniso_U_13
_atom_site_aniso_U_12
C1 0.024(2) 0.033(3) 0.016(2) 0.001(2) -0.0106(18) 0.002(2)
C2 0.028(3) 0.032(3) 0.017(2) -0.002(2) -0.0077(19) 0.001(2)
C3 0.033(3) 0.030(3) 0.021(2) 0.004(2) -0.0086(19) -0.002(2)
C4 0.037(3) 0.031(4) 0.022(3) 0.002(2) -0.007(2) 0.002(3)
C5 0.038(3) 0.028(3) 0.026(3) 0.000(2) -0.005(2) -0.004(2)
C6 0.033(3) 0.033(4) 0.024(3) -0.005(2) -0.008(2) 0.000(2)
C7 0.027(3) 0.028(3) 0.019(2) -0.003(2) -0.0064(19) -0.002(2)
C8 0.025(2) 0.037(4) 0.021(2) -0.003(2) -0.0117(19) 0.002(2)
C9 0.030(3) 0.029(4) 0.024(3) -0.002(2) -0.0095(19) 0.003(2)
C10 0.030(3) 0.023(3) 0.021(2) 0.001(2) -0.0109(18) 0.000(2)
C11 0.026(2) 0.027(3) 0.020(2) -0.001(2) -0.0079(18) -0.002(2)
C12 0.034(3) 0.033(3) 0.025(3) 0.003(2) -0.014(2) -0.002(2)
C13 0.040(3) 0.031(4) 0.035(3) 0.005(2) -0.015(2) -0.003(3)
C14 0.039(3) 0.028(3) 0.035(3) 0.001(2) -0.012(2) -0.003(2)
C15 0.033(3) 0.033(4) 0.029(3) -0.003(2) -0.008(2) -0.004(2)
C16 0.030(3) 0.032(3) 0.025(3) 0.002(2) -0.011(2) -0.003(2)
C17 0.037(3) 0.036(4) 0.022(3) -0.002(2) -0.016(2) 0.004(3)
C18 0.033(3) 0.035(3) 0.016(2) 0.004(2) -0.0148(19) -0.002(2)
C19 0.087(5) 0.040(4) 0.041(4) 0.003(3) -0.040(3) 0.004(4)
C20 0.040(3) 0.106(6) 0.021(3) -0.009(3) -0.012(2) -0.004(4)
C21 0.049(3) 0.039(4) 0.035(3) 0.006(3) -0.023(2) -0.008(3)
N1 0.029(2) 0.035(3) 0.019(2) -0.0034(18) -0.0132(16) 0.002(2)
O1 0.0274(19) 0.072(3) 0.0251(18) -0.0049(19) -0.0126(14) 0.0051(19)
O2 0.0311(17) 0.042(2) 0.0154(17) -0.0031(15) -0.0136(13) 0.0008(16)
C1' 0.027(3) 0.033(4) 0.017(2) 0.000(2) -0.0096(19) -0.003(2)
C2' 0.028(3) 0.028(3) 0.015(2) 0.000(2) -0.0148(19) 0.001(2)
C3' 0.033(3) 0.030(4) 0.018(2) 0.002(2) -0.0091(19) 0.001(3)
C4' 0.032(3) 0.034(4) 0.026(3) 0.003(2) -0.015(2) -0.002(3)
C5' 0.040(3) 0.024(3) 0.029(3) -0.001(2) -0.015(2) 0.003(2)
C6' 0.030(3) 0.034(4) 0.020(2) -0.001(2) -0.012(2) 0.001(2)
C7' 0.028(3) 0.028(3) 0.017(2) -0.002(2) -0.0131(19) -0.001(2)
C8' 0.025(2) 0.035(4) 0.020(2) -0.002(2) -0.0083(19) -0.002(2)
C9' 0.029(3) 0.032(4) 0.022(3) -0.001(2) -0.0123(19) -0.005(2)
C10' 0.027(2) 0.029(3) 0.021(2) -0.003(2) -0.0100(18) 0.002(2)
C11' 0.027(3) 0.031(3) 0.023(3) -0.003(2) -0.0127(19) 0.002(2)
C12' 0.037(3) 0.034(4) 0.026(3) 0.006(2) -0.010(2) 0.005(3)
C13' 0.038(3) 0.031(4) 0.034(3) 0.006(2) -0.005(2) 0.003(3)
C14' 0.041(3) 0.033(4) 0.029(3) 0.000(2) -0.014(2) 0.006(2)
C15' 0.035(3) 0.033(4) 0.030(3) -0.003(2) -0.009(2) 0.005(2)
C16' 0.031(3) 0.030(3) 0.024(3) -0.004(2) -0.008(2) 0.005(2)
C17' 0.038(3) 0.031(4) 0.018(2) -0.002(2) -0.010(2) -0.002(3)
C18' 0.035(3) 0.033(3) 0.016(2) -0.002(2) -0.0078(19) 0.001(2)
C19' 0.090(5) 0.037(4) 0.039(4) -0.001(3) 0.016(3) -0.009(4)
C20' 0.044(3) 0.112(6) 0.018(3) -0.009(3) -0.009(2) 0.003(4)
C21' 0.049(3) 0.036(4) 0.031(3) 0.003(2) 0.003(2) 0.006(3)
N1' 0.027(2) 0.032(3) 0.021(2) -0.0039(18) -0.0107(16) -0.003(2)
O1' 0.0300(19) 0.068(3) 0.0261(19) -0.0081(19) -0.0083(14) -0.0063(19)
O2' 0.0320(17) 0.040(2) 0.0153(16) -0.0024(15) -0.0091(13) -0.0002(17)

loop_
_atom_type_symbol
_atom_type_description
_atom_type_scat_dispersion_real
_atom_type_scat_dispersion_imag
_atom_type_scat_source
C C 0.0033 0.0016 'International Tables Vol C Tables 4.2.6.8 and 6.1.1.4'
H H 0.0000 0.0000 'International Tables Vol C Tables 4.2.6.8 and 6.1.1.4'
N N 0.0061 0.0033 'International Tables Vol C Tables 4.2.6.8 and 6.1.1.4'
O O 0.0106 0.0060 'International Tables Vol C Tables 4.2.6.8 and 6.1.1.4'

loop_
_geom_angle_atom_site_label_1
_geom_angle_atom_site_label_2
_geom_angle_atom_site_label_3
_geom_angle
C2 C1 C10 112.3(3)
N1 C1 C2 110.3(4)
N1 C1 C10 112.7(4)
C3 C2 C1 121.4(4)
C3 C2 C7 117.9(5)
C7 C2 C1 120.5(4)
C4 C3 C2 121.1(4)
C3 C4 C5 120.7(5)
C6 C5 C4 118.6(5)
C7 C6 C5 121.3(4)
C2 C7 C8 117.7(4)
C6 C7 C2 120.3(4)
C6 C7 C8 122.0(4)
C9 C8 C7 122.2(4)
C8 C9 C10 122.5(4)
C9 C10 C1 110.5(4)
C9 C10 C11 113.1(4)
C11 C10 C1 115.2(3)
C10 C11 C12 110.5(4)
C16 C11 C10 114.1(4)
C16 C11 C12 107.8(4)
C13 C12 C11 113.9(4)
C12 C13 C14 111.6(4)
C13 C14 C15 110.4(4)
C16 C15 C14 112.7(4)
C15 C16 C11 112.1(4)
O1 C17 N1 123.6(4)
O1 C17 O2 125.9(4)
O2 C17 N1 110.4(4)
C20 C18 C19 112.1(5)
C20 C18 C21 110.4(5)
C21 C18 C19 111.8(4)
O2 C18 C19 109.0(4)
O2 C18 C20 102.4(3)
O2 C18 C21 110.8(4)
C17 N1 C1 119.4(4)
C17 O2 C18 120.1(4)
C2' C1' C10' 112.6(4)
N1' C1' C2' 110.4(4)
N1' C1' C10' 112.5(4)
C3' C2' C1' 120.7(4)
C3' C2' C7' 119.3(5)
C7' C2' C1' 120.0(4)
C4' C3' C2' 120.9(5)
C3' C4' C5' 120.0(5)
C6' C5' C4' 119.2(5)
C5' C6' C7' 121.2(5)
C2' C7' C8' 119.1(5)
C6' C7' C2' 119.4(5)
C6' C7' C8' 121.5(5)
C9' C8' C7' 121.7(5)
C8' C9' C10' 121.5(5)
C1' C10' C11' 116.3(4)
C9' C10' C1' 111.0(4)
C9' C10' C11' 112.2(4)
C12' C11' C10' 110.7(4)
C12' C11' C16' 108.7(4)
C16' C11' C10' 113.6(4)
C13' C12' C11' 112.9(4)
C14' C13' C12' 111.9(4)
C15' C14' C13' 111.4(4)
C14' C15' C16' 112.0(4)
C11' C16' C15' 111.9(4)
N1' C17' O2' 110.1(4)
O1' C17' N1' 125.4(4)
O1' C17' O2' 124.6(4)
C19' C18' C20' 111.3(5)
C19' C18' C21' 112.6(5)
C21' C18' C20' 109.1(5)
O2' C18' C19' 110.0(4)
O2' C18' C20' 102.2(4)
O2' C18' C21' 111.2(4)
C17' N1' C1' 119.0(4)
C17' O2' C18' 119.8(4)

loop_
_geom_bond_atom_site_label_1
_geom_bond_atom_site_label_2
_geom_bond_distance
C1 C2 1.526(7)
C1 C10 1.549(6)
C1 N1 1.463(6)
C2 C3 1.405(7)
C2 C7 1.410(6)
C3 C4 1.376(8)
C4 C5 1.397(7)
C5 C6 1.389(7)
C6 C7 1.381(7)
C7 C8 1.470(7)
C8 C9 1.325(7)
C9 C10 1.509(6)
C10 C11 1.531(7)
C11 C12 1.539(6)
C11 C16 1.529(6)
C12 C13 1.513(8)
C13 C14 1.524(7)
C14 C15 1.529(7)
C15 C16 1.522(8)
C17 N1 1.364(5)
C17 O1 1.219(5)
C17 O2 1.337(6)
C18 C19 1.517(8)
C18 C20 1.492(7)
C18 C21 1.511(7)
C18 O2 1.485(5)
C1' C2' 1.520(7)
C1' C10' 1.539(7)
C1' N1' 1.474(5)
C2' C3' 1.391(7)
C2' C7' 1.399(7)
C3' C4' 1.390(8)
C4' C5' 1.393(7)
C5' C6' 1.386(7)
C6' C7' 1.398(7)
C7' C8' 1.452(7)
C8' C9' 1.340(7)
C9' C10' 1.512(6)
C10' C11' 1.545(7)
C11' C12' 1.528(7)
C11' C16' 1.534(7)
C12' C13' 1.524(8)
C13' C14' 1.515(7)
C14' C15' 1.504(7)
C15' C16' 1.544(8)
C17' N1' 1.350(6)
C17' O1' 1.216(5)
C17' O2' 1.352(5)
C18' C19' 1.494(8)
C18' C20' 1.518(6)
C18' C21' 1.512(7)
C18' O2' 1.478(5)
